data_2203883
loop_
_publ_author_name
'Sullens, Tyler A.'
'Almond, Philip M.'
'Albrecht-Schmitt, T. E.'

_publ_section_title
;
 Ethylenediammonium decafluorodineptunate(IV)
;
_journal_issue 7
_journal_name_full 'Acta Crystallographica Section E'
_journal_page_first m973
_journal_page_last m975
_journal_paper_doi 10.1107/S1600536804014217
_journal_volume 60
_journal_year 2004
_chemical_formula_iupac '(C2 H10 N2) [Np2 F10]'
_chemical_formula_moiety 'F10 Np2, C2 H10 N2'
_chemical_formula_sum 'C2 H10 F10 N2 Np2'
_chemical_formula_weight 726.12
_chemical_name_common 'ethylene diammonium dineptunium decafluoride'
_chemical_name_systematic ?
_space_group_IT_number 15
_symmetry_cell_setting monoclinic
_symmetry_space_group_name_Hall '-C 2yc'
_symmetry_space_group_name_H-M 'C 1 2/c 1'
_atom_sites_solution_hydrogens geom
_atom_sites_solution_primary direct
_atom_sites_solution_secondary difmap
_audit_creation_method SHELXL-97
_cell_angle_alpha 90
_cell_angle_beta 91.5360(10)
_cell_angle_gamma 90
_cell_formula_units_Z 4
_cell_length_a 16.0190(11)
_cell_length_b 7.0570(5)
_cell_length_c 8.7203(6)
_cell_measurement_reflns_used 4826
_cell_measurement_temperature 193(2)
_cell_measurement_theta_max 28.27
_cell_measurement_theta_min 3.15
_cell_volume 985.44(12)
_computing_cell_refinement 'SMART and SAINT (Bruker, 1999)'
_computing_data_collection 'SMART (Bruker, 2000)'
_computing_data_reduction SAINT
_computing_molecular_graphics 'SHELXP97 in SHELXTL97'
_computing_publication_material 'SHELXCIF97 in in SHELXTL97'
_computing_structure_refinement 'SHELXL97 in SHELXTL97'
_computing_structure_solution 'SHELXS97 in SHELXTL97 (Sheldrick, 2000)'
_diffrn_ambient_temperature 193(2)
_diffrn_measured_fraction_theta_full 0.998
_diffrn_measured_fraction_theta_max 0.998
_diffrn_measurement_device_type 'Bruker APEX'
_diffrn_measurement_method '0.3 \w exposures'
_diffrn_radiation_monochromator graphite
_diffrn_radiation_source 'fine-focus sealed tube'
_diffrn_radiation_type MoK\a
_diffrn_radiation_wavelength 0.71073
_diffrn_reflns_av_R_equivalents 0.0216
_diffrn_reflns_av_sigmaI/netI 0.0188
_diffrn_reflns_limit_h_max 21
_diffrn_reflns_limit_h_min -21
_diffrn_reflns_limit_k_max 9
_diffrn_reflns_limit_k_min -9
_diffrn_reflns_limit_l_max 11
_diffrn_reflns_limit_l_min -11
_diffrn_reflns_number 4826
_diffrn_reflns_theta_full 28.27
_diffrn_reflns_theta_max 28.27
_diffrn_reflns_theta_min 3.15
_diffrn_standards_decay_% 0
_diffrn_standards_interval_count 0
_diffrn_standards_interval_time 0
_diffrn_standards_number 0
_exptl_absorpt_coefficient_mu 21.101
_exptl_absorpt_correction_T_max 0.3710
_exptl_absorpt_correction_T_min 0.1256
_exptl_absorpt_correction_type analytical
_exptl_absorpt_process_details
;
SHELXPREP97 in SHELXTL97 (Sheldrick, 2000) and SADABS (Sheldrick, 1997)
;
_exptl_crystal_colour green
_exptl_crystal_density_diffrn 4.894
_exptl_crystal_density_meas ?
_exptl_crystal_density_method .
_exptl_crystal_description prism
_exptl_crystal_F_000 1248
_exptl_crystal_size_max 0.108
_exptl_crystal_size_mid 0.070
_exptl_crystal_size_min 0.050
_refine_diff_density_max 0.843
_refine_diff_density_min -0.741
_refine_ls_extinction_coef 0.00049(5)
_refine_ls_extinction_expression Fc^*^=kFc[1+0.001xFc^2^\l^3^/sin(2\q)]^-1/4^
_refine_ls_extinction_method SHELXTL97
_refine_ls_goodness_of_fit_ref 1.151
_refine_ls_hydrogen_treatment mixed
_refine_ls_matrix_type full
_refine_ls_number_parameters 74
_refine_ls_number_reflns 1224
_refine_ls_number_restraints 0
_refine_ls_restrained_S_all 1.151
_refine_ls_R_factor_all 0.0157
_refine_ls_R_factor_gt 0.0144
_refine_ls_shift/su_max 0.002
_refine_ls_shift/su_mean 0.000
_refine_ls_structure_factor_coef Fsqd
_refine_ls_weighting_details 'calc w = 1/[\s^2^(Fo^2^)+(0.0131P)^2^+2.3052P] where P = (Fo^2^+2Fc^2^)/3'
_refine_ls_weighting_scheme calc
_refine_ls_wR_factor_gt 0.0327
_refine_ls_wR_factor_ref 0.0331
_reflns_number_gt 1185
_reflns_number_total 1224
_reflns_threshold_expression I>2\s(I)
_cod_data_source_file cv6331.cif
_cod_data_source_block I
_cod_original_sg_symbol_Hall -c_2yc
_cod_original_sg_symbol_H-M 'C 2/c'
_cod_database_code 2203883

loop_
_symmetry_equiv_pos_as_xyz
'x, y, z'
'-x, y, -z+1/2'
'x+1/2, y+1/2, z'
'-x+1/2, y+1/2, -z+1/2'
'-x, -y, -z'
'x, -y, z-1/2'
'-x+1/2, -y+1/2, -z'
'x+1/2, -y+1/2, z-1/2'

loop_
_atom_site_label
_atom_site_fract_x
_atom_site_fract_y
_atom_site_fract_z
_atom_site_U_iso_or_equiv
_atom_site_adp_type
_atom_site_calc_flag
_atom_site_refinement_flags
_atom_site_occupancy
_atom_site_type_symbol
Np1 0.219411(7) -0.906689(17) 0.670144(13) 0.00792(7) Uani d . 1 Np
F1 0.32224(12) -0.8217(3) 0.5047(2) 0.0121(4) Uani d . 1 F
F2 0.31883(12) -0.7240(3) 0.7957(2) 0.0128(4) Uani d . 1 F
F3 0.08169(13) -0.9249(3) 0.6639(2) 0.0151(4) Uani d . 1 F
F4 0.19746(13) -0.9529(3) 0.9285(2) 0.0130(4) Uani d . 1 F
F5 0.17109(13) -0.6151(3) 0.7876(2) 0.0125(4) Uani d . 1 F
N1 0.54642(18) -0.7570(4) 0.4833(3) 0.0153(6) Uani d . 1 N
H1A 0.5617 -0.6696 0.5554 0.023 Uiso calc R 1 H
H1B 0.5065 -0.7069 0.4191 0.023 Uiso calc R 1 H
H1E 0.5917 -0.7901 0.4284 0.023 Uiso calc R 1 H
C1 0.5127(2) -0.9275(5) 0.5599(4) 0.0148(7) Uani d . 1 C
H1C 0.4637 -0.8920 0.6206 0.018 Uiso calc R 1 H
H1D 0.5557 -0.9818 0.6307 0.018 Uiso calc R 1 H

loop_
_atom_site_aniso_label
_atom_site_aniso_U_11
_atom_site_aniso_U_22
_atom_site_aniso_U_33
_atom_site_aniso_U_12
_atom_site_aniso_U_13
_atom_site_aniso_U_23
Np1 0.00944(9) 0.00774(9) 0.00655(8) -0.00003(4) -0.00027(5) 0.00017(4)
F1 0.0119(9) 0.0119(10) 0.0126(9) 0.0014(7) 0.0018(7) 0.0007(7)
F2 0.0122(10) 0.0112(9) 0.0146(9) 0.0015(7) -0.0032(8) -0.0018(8)
F3 0.0123(10) 0.0138(10) 0.0191(11) 0.0003(7) 0.0003(8) 0.0018(8)
F4 0.0184(10) 0.0112(9) 0.0096(9) 0.0003(8) 0.0012(8) 0.0014(8)
F5 0.0143(10) 0.0110(9) 0.0121(10) 0.0000(7) -0.0009(8) -0.0016(7)
N1 0.0138(14) 0.0162(16) 0.0157(14) -0.0010(11) -0.0024(11) 0.0015(12)
C1 0.0129(17) 0.0177(18) 0.0137(17) -0.0014(13) 0.0009(13) 0.0010(13)

loop_
_atom_type_symbol
_atom_type_description
_atom_type_scat_dispersion_real
_atom_type_scat_dispersion_imag
_atom_type_scat_source
C C 0.0033 0.0016 'International Tables Vol C Tables 4.2.6.8 and 6.1.1.4'
H H 0.0000 0.0000 'International Tables Vol C Tables 4.2.6.8 and 6.1.1.4'
N N 0.0061 0.0033 'International Tables Vol C Tables 4.2.6.8 and 6.1.1.4'
Np Np -11.4937 4.1493 'International Tables Vol C Tables 4.2.6.8 and 6.1.1.4'
F F 0.0171 0.0103 'International Tables Vol C Tables 4.2.6.8 and 6.1.1.4'

loop_
_geom_angle_atom_site_label_1
_geom_angle_atom_site_label_2
_geom_angle_atom_site_label_3
_geom_angle_site_symmetry_1
_geom_angle_site_symmetry_3
_geom_angle
_geom_angle_publ_flag
F3 Np1 F1 . . 137.04(7) no
F3 Np1 F2 . . 136.20(7) no
F1 Np1 F2 . . 69.77(7) no
F3 Np1 F1 . 7_536 75.72(7) no
F1 Np1 F1 . 7_536 66.54(8) no
F2 Np1 F1 . 7_536 96.16(7) no
F3 Np1 F5 . 4_546 136.06(7) no
F1 Np1 F5 . 4_546 73.28(7) no
F2 Np1 F5 . 4_546 76.61(7) no
F1 Np1 F5 7_536 4_546 139.06(7) no
F3 Np1 F4 . . 80.67(8) no
F1 Np1 F4 . . 141.13(7) no
F2 Np1 F4 . . 74.76(7) no
F1 Np1 F4 7_536 . 133.96(7) no
F5 Np1 F4 4_546 . 83.66(7) no
F3 Np1 F2 . 4_546 71.52(7) no
F1 Np1 F2 . 4_546 121.57(7) no
F2 Np1 F2 . 4_546 130.88(5) no
F1 Np1 F2 7_536 4_546 132.88(7) no
F5 Np1 F2 4_546 4_546 64.61(7) no
F4 Np1 F2 . 4_546 72.20(7) no
F3 Np1 F4 . 6_535 80.08(7) no
F1 Np1 F4 . 6_535 68.85(7) no
F2 Np1 F4 . 6_535 138.45(7) no
F1 Np1 F4 7_536 6_535 70.58(7) no
F5 Np1 F4 4_546 6_535 88.23(7) no
F4 Np1 F4 . 6_535 142.40(5) no
F2 Np1 F4 4_546 6_535 71.16(7) no
F3 Np1 F5 . . 74.40(7) no
F1 Np1 F5 . . 106.56(7) no
F2 Np1 F5 . . 63.28(7) no
F1 Np1 F5 7_536 . 66.28(7) no
F5 Np1 F5 4_546 . 136.01(3) no
F4 Np1 F5 . . 69.56(7) no
F2 Np1 F5 4_546 . 131.86(7) no
F4 Np1 F5 6_535 . 133.89(7) no
F3 Np1 Np1 . 7_536 106.81(5) no
F1 Np1 Np1 . 7_536 33.33(5) no
F2 Np1 Np1 . 7_536 81.82(5) no
F1 Np1 Np1 7_536 7_536 33.21(5) no
F5 Np1 Np1 4_546 7_536 106.30(5) no
F4 Np1 Np1 . 7_536 151.72(5) no
F2 Np1 Np1 4_546 7_536 136.07(5) no
F4 Np1 Np1 6_535 7_536 65.51(5) no
F5 Np1 Np1 . 7_536 85.94(5) no
F3 Np1 Np1 . 4_556 107.58(5) no
F1 Np1 Np1 . 4_556 79.11(5) no
F2 Np1 Np1 . 4_556 33.03(5) no
F1 Np1 Np1 7_536 4_556 70.72(5) no
F5 Np1 Np1 4_546 4_556 109.62(5) no
F4 Np1 Np1 . 4_556 79.83(5) no
F2 Np1 Np1 4_546 4_556 151.83(5) no
F4 Np1 Np1 6_535 4_556 137.00(5) no
F5 Np1 Np1 . 4_556 33.53(5) no
Np1 Np1 Np1 7_536 4_556 71.905(6) no
F3 Np1 Np1 . 4_546 101.35(5) no
F1 Np1 Np1 . 4_546 106.39(5) no
F2 Np1 Np1 . 4_546 99.93(5) no
F1 Np1 Np1 7_536 4_546 158.79(5) no
F5 Np1 Np1 4_546 4_546 35.58(5) no
F4 Np1 Np1 . 4_546 64.46(5) no
F2 Np1 Np1 4_546 4_546 32.40(5) no
F4 Np1 Np1 6_535 4_546 88.22(5) no
F5 Np1 Np1 . 4_546 133.84(5) no
Np1 Np1 Np1 7_536 4_546 136.624(7) no
Np1 Np1 Np1 4_556 4_546 129.045(8) no
Np1 F1 Np1 . 7_536 113.46(8) no
Np1 F2 Np1 . 4_556 114.56(8) no
Np1 F4 Np1 . 6_536 155.69(10) no
Np1 F5 Np1 4_556 . 110.89(8) no
C1 N1 H1A . . 109.5 no
C1 N1 H1B . . 109.5 no
H1A N1 H1B . . 109.5 no
C1 N1 H1E . . 109.5 no
H1A N1 H1E . . 109.5 no
H1B N1 H1E . . 109.5 no
N1 C1 C1 . 5_636 109.4(4) no
N1 C1 H1C . . 109.8 no
C1 C1 H1C 5_636 . 109.8 no
N1 C1 H1D . . 109.8 no
C1 C1 H1D 5_636 . 109.8 no
H1C C1 H1D . . 108.2 no

loop_
_geom_bond_atom_site_label_1
_geom_bond_atom_site_label_2
_geom_bond_site_symmetry_2
_geom_bond_distance
_geom_bond_publ_flag
Np1 F3 . 2.209(2) yes
Np1 F1 . 2.2981(19) yes
Np1 F2 . 2.3029(19) yes
Np1 F1 7_536 2.3053(19) yes
Np1 F5 4_546 2.311(2) yes
Np1 F4 . 2.3124(19) yes
Np1 F2 4_546 2.343(2) yes
Np1 F4 6_535 2.3467(19) yes
Np1 F5 . 2.4341(19) yes
Np1 Np1 7_536 3.8487(3) yes
Np1 Np1 4_556 3.9086(3) yes
N1 C1 . 1.485(4) no
N1 H1A . 0.9100 no
N1 H1B . 0.9100 no
N1 H1E . 0.9100 no
C1 C1 5_636 1.511(7) no
C1 H1C . 0.9900 no
C1 H1D . 0.9900 no
